data_4506747
loop_
_publ_author_name
'Tao, Tao'
'Lei, Yan-Hua'
'Peng, Yu-Xin'
'Wang, Ying'
'Huang, Wei'
'Chen, Zhao-Xu'
'You, Xiao-Zeng'

_publ_section_title
;
 The First Observation of One-Dimensional Naphthalenediimidato-Based
 Transition-Metal Coordination Polymers: Syntheses, Crystal Structures and
 Properties
;
_journal_issue 9
_journal_name_full 'Crystal Growth &amp; Design'
_journal_page_first 4580
_journal_paper_doi 10.1021/cg300776y
_journal_volume 12
_journal_year 2012
_chemical_formula_moiety 'C14 H10 N4 Ni O4'
_chemical_formula_sum 'C14 H10 N4 Ni O4'
_chemical_formula_weight 356.97
_chemical_name_systematic
; 
 ? 
;
_space_group_IT_number 55
_symmetry_cell_setting orthorhombic
_symmetry_space_group_name_Hall '-P 2 2ab'
_symmetry_space_group_name_H-M 'P b a m'
_atom_sites_solution_hydrogens geom
_atom_sites_solution_primary direct
_atom_sites_solution_secondary difmap
_audit_creation_method SHELXL-97
_cell_angle_alpha 90.00
_cell_angle_beta 90.00
_cell_angle_gamma 90.00
_cell_formula_units_Z 2
_cell_length_a 5.3699(8)
_cell_length_b 10.6670(17)
_cell_length_c 10.8909(17)
_cell_measurement_reflns_used 898
_cell_measurement_temperature 291(2)
_cell_measurement_theta_max 26.196
_cell_measurement_theta_min 3.751
_cell_volume 623.84(17)
_computing_cell_refinement 'Bruker SMART'
_computing_data_collection 'Bruker SMART'
_computing_data_reduction 'Bruker SAINT'
_computing_molecular_graphics 'Bruker SHELXTL'
_computing_publication_material 'Bruker SHELXTL'
_computing_structure_refinement 'Bruker SHELXTL'
_computing_structure_solution 'Bruker SHELXTL'
_diffrn_ambient_temperature 291(2)
_diffrn_measured_fraction_theta_full 0.990
_diffrn_measured_fraction_theta_max 0.990
_diffrn_measurement_device_type 'CCD area detector'
_diffrn_measurement_method 'phi and omega scans'
_diffrn_radiation_monochromator graphite
_diffrn_radiation_source 'sealed tube'
_diffrn_radiation_type MoK\a
_diffrn_radiation_wavelength 0.71073
_diffrn_reflns_av_R_equivalents 0.0725
_diffrn_reflns_av_sigmaI/netI 0.0622
_diffrn_reflns_limit_h_max 7
_diffrn_reflns_limit_h_min -6
_diffrn_reflns_limit_k_max 14
_diffrn_reflns_limit_k_min -13
_diffrn_reflns_limit_l_max 14
_diffrn_reflns_limit_l_min -11
_diffrn_reflns_number 3625
_diffrn_reflns_theta_full 28.18
_diffrn_reflns_theta_max 28.18
_diffrn_reflns_theta_min 1.87
_exptl_absorpt_coefficient_mu 1.586
_exptl_absorpt_correction_T_max 0.8575
_exptl_absorpt_correction_T_min 0.8085
_exptl_absorpt_correction_type multi-scan
_exptl_absorpt_process_details 'SADABS; Bruker, 2000'
_exptl_crystal_colour orange
_exptl_crystal_density_diffrn 1.900
_exptl_crystal_density_method 'not measured'
_exptl_crystal_description block
_exptl_crystal_F_000 364
_exptl_crystal_size_max 0.14
_exptl_crystal_size_mid 0.12
_exptl_crystal_size_min 0.10
_refine_diff_density_max 0.422
_refine_diff_density_min -0.575
_refine_diff_density_rms 0.097
_refine_ls_extinction_method none
_refine_ls_goodness_of_fit_ref 0.969
_refine_ls_hydrogen_treatment constr
_refine_ls_matrix_type full
_refine_ls_number_parameters 58
_refine_ls_number_reflns 796
_refine_ls_number_restraints 0
_refine_ls_restrained_S_all 0.969
_refine_ls_R_factor_all 0.0499
_refine_ls_R_factor_gt 0.0363
_refine_ls_shift/su_max 0.000
_refine_ls_shift/su_mean 0.000
_refine_ls_structure_factor_coef Fsqd
_refine_ls_weighting_details 'calc w=1/[\s^2^(Fo^2^)+(0.0437P)^2^+0.0000P] where P=(Fo^2^+2Fc^2^)/3'
_refine_ls_weighting_scheme calc
_refine_ls_wR_factor_gt 0.0806
_refine_ls_wR_factor_ref 0.0856
_reflns_number_gt 579
_reflns_number_total 796
_reflns_threshold_expression >2sigma(I)
_cod_data_source_file cg300776y_si_002.cif
_cod_data_source_block P5
_cod_depositor_comments
;
The following automatic conversions were performed:

'_symmetry_cell_setting' value 'Orthorhombic' changed to
'orthorhombic' according to
/home/saulius/struct/CIF-dictionaries/cif_core.dic dictionary named
'cif_core.dic' version 2.4.2 from 2011-04-26.

Automatic conversion script
Id: cif_fix_values 1891 2012-01-12 08:04:46Z andrius 
;
_cod_original_sg_symbol_H-M Pbam
_cod_database_code 4506747

loop_
_symmetry_equiv_pos_as_xyz
'x, y, z'
'-x, -y, z'
'-x+1/2, y+1/2, -z'
'x+1/2, -y+1/2, -z'
'-x, -y, -z'
'x, y, -z'
'x-1/2, -y-1/2, z'
'-x-1/2, y-1/2, z'

loop_
_atom_site_label
_atom_site_type_symbol
_atom_site_fract_x
_atom_site_fract_y
_atom_site_fract_z
_atom_site_U_iso_or_equiv
_atom_site_adp_type
_atom_site_occupancy
_atom_site_symmetry_multiplicity
_atom_site_calc_flag
_atom_site_refinement_flags
Ni1 Ni 0.0000 0.5000 0.5000 0.0242(2) Uani 1 4 d S
C1 C 0.1747(4) 0.5709(2) 0.2653(2) 0.0258(5) Uani 1 1 d .
C2 C 0.1797(4) 0.5708(2) 0.12884(19) 0.0200(5) Uani 1 1 d .
C3 C 0.0000 0.5000 0.0642(3) 0.0187(6) Uani 1 2 d S
C4 C 0.3552(4) 0.6378(2) 0.0641(2) 0.0245(5) Uani 1 1 d .
H4 H 0.4752 0.6836 0.1063 0.029 Uiso 1 1 calc R
N1 N 0.0000 0.5000 0.3250(2) 0.0239(6) Uani 1 2 d S
N2 N 0.2356(6) 0.3651(3) 0.5000 0.0310(7) Uani 1 2 d S
H2A H 0.3756 0.3900 0.4637 0.047 Uiso 0.50 1 calc PR
H2B H 0.1725 0.3001 0.4593 0.047 Uiso 0.50 1 calc PR
H2C H 0.2682 0.3425 0.5770 0.047 Uiso 0.50 1 calc PR
O1 O 0.3254(3) 0.63460(18) 0.32361(15) 0.0370(5) Uani 1 1 d .

loop_
_atom_site_aniso_label
_atom_site_aniso_U_11
_atom_site_aniso_U_22
_atom_site_aniso_U_33
_atom_site_aniso_U_23
_atom_site_aniso_U_13
_atom_site_aniso_U_12
Ni1 0.0257(3) 0.0355(4) 0.0113(3) 0.000 0.000 0.0028(3)
C1 0.0262(13) 0.0335(14) 0.0178(12) -0.0008(10) -0.0034(10) 0.0040(11)
C2 0.0202(11) 0.0242(12) 0.0156(11) -0.0009(9) -0.0007(9) 0.0002(10)
C3 0.0200(15) 0.0209(16) 0.0152(15) 0.000 0.000 0.0026(15)
C4 0.0236(13) 0.0265(13) 0.0235(12) -0.0038(10) -0.0027(10) -0.0019(10)
N1 0.0252(14) 0.0339(16) 0.0126(12) 0.000 0.000 0.0021(13)
N2 0.0318(17) 0.0417(19) 0.0194(14) 0.000 0.000 0.0025(14)
O1 0.0382(11) 0.0512(12) 0.0216(9) -0.0073(8) -0.0061(8) -0.0107(9)

loop_
_atom_type_symbol
_atom_type_description
_atom_type_scat_dispersion_real
_atom_type_scat_dispersion_imag
_atom_type_scat_source
C C 0.0033 0.0016 'International Tables Vol C Tables 4.2.6.8 and 6.1.1.4'
H H 0.0000 0.0000 'International Tables Vol C Tables 4.2.6.8 and 6.1.1.4'
N N 0.0061 0.0033 'International Tables Vol C Tables 4.2.6.8 and 6.1.1.4'
O O 0.0106 0.0060 'International Tables Vol C Tables 4.2.6.8 and 6.1.1.4'
Ni Ni 0.3393 1.1124 'International Tables Vol C Tables 4.2.6.8 and 6.1.1.4'

loop_
_geom_angle_atom_site_label_1
_geom_angle_atom_site_label_2
_geom_angle_atom_site_label_3
_geom_angle
_geom_angle_site_symmetry_1
_geom_angle_site_symmetry_3
N1 Ni1 N1 180.0 5_566 .
N1 Ni1 N2 90.0 5_566 .
N1 Ni1 N2 90.0 . .
N1 Ni1 N2 90.0 5_566 5_566
N1 Ni1 N2 90.0 . 5_566
N2 Ni1 N2 180.000(1) . 5_566
O1 C1 N1 120.7(2) . .
O1 C1 C2 120.2(2) . .
N1 C1 C2 119.1(2) . .
C4 C2 C3 119.3(2) . .
C4 C2 C1 121.6(2) . .
C3 C2 C1 119.1(2) . .
C3 C3 C2 119.88(14) 5_565 .
C3 C3 C2 119.88(14) 5_565 2_565
C2 C3 C2 120.2(3) . 2_565
C2 C4 C4 120.80(13) . 6
C2 C4 H4 119.6 . .
C4 C4 H4 119.6 6 .
C1 N1 C1 123.4(3) 2_565 .
C1 N1 Ni1 118.31(14) 2_565 .
C1 N1 Ni1 118.31(14) . .
Ni1 N2 H2A 109.5 . .
Ni1 N2 H2B 109.5 . .
H2A N2 H2B 109.5 . .
Ni1 N2 H2C 109.5 . .
H2A N2 H2C 109.5 . .
H2B N2 H2C 109.5 . .

loop_
_geom_bond_atom_site_label_1
_geom_bond_atom_site_label_2
_geom_bond_distance
_geom_bond_site_symmetry_2
Ni1 N1 1.906(3) 5_566
Ni1 N1 1.906(3) .
Ni1 N2 1.916(3) .
Ni1 N2 1.916(3) 5_566
C1 O1 1.233(3) .
C1 N1 1.369(3) .
C1 C2 1.487(3) .
C2 C4 1.377(3) .
C2 C3 1.413(3) .
C3 C3 1.398(6) 5_565
C3 C2 1.413(3) 2_565
C4 C4 1.397(4) 6
C4 H4 0.9300 .
N1 C1 1.369(3) 2_565
N2 H2A 0.8900 .
N2 H2B 0.8900 .
N2 H2C 0.8900 .
